data_4068163
loop_
_publ_author_name
'Neu, Rebecca C.'
'Stephan, Douglas W.'

_publ_section_title
;
 Insertion Reactions of Diazomethanes and Electrophilic Boranes
;
_journal_issue 1
_journal_name_full Organometallics
_journal_page_first 46
_journal_paper_doi 10.1021/om2011613
_journal_volume 31
_journal_year 2012
_chemical_formula_sum 'C30 H15 B Cl F10 N'
_chemical_formula_weight 625.69
_space_group_IT_number 14
_symmetry_cell_setting monoclinic
_symmetry_space_group_name_Hall '-P 2ybc'
_symmetry_space_group_name_H-M 'P 1 21/c 1'
_atom_sites_solution_hydrogens geom
_atom_sites_solution_primary direct
_atom_sites_solution_secondary difmap
_audit_creation_method SHELXL-97
_cell_angle_alpha 90.00
_cell_angle_beta 92.931(2)
_cell_angle_gamma 90.00
_cell_formula_units_Z 4
_cell_length_a 8.2719(3)
_cell_length_b 17.8870(7)
_cell_length_c 17.4067(7)
_cell_measurement_reflns_used 9972
_cell_measurement_temperature 150(2)
_cell_measurement_theta_max 33.96
_cell_measurement_theta_min 2.34
_cell_volume 2572.12(17)
_computing_cell_refinement 'Bruker SMART'
_computing_data_collection 'Bruker SMART'
_computing_data_reduction 'Bruker SAINT'
_computing_molecular_graphics 'Bruker SHELXTL'
_computing_publication_material 'Bruker SHELXTL'
_computing_structure_refinement 'SHELXL-97 (Sheldrick, 1997)'
_computing_structure_solution 'SHELXS-97 (Sheldrick, 1990)'
_diffrn_ambient_temperature 150(2)
_diffrn_measured_fraction_theta_full 0.995
_diffrn_measured_fraction_theta_max 0.995
_diffrn_measurement_device_type 'CCD area detector'
_diffrn_measurement_method 'phi and omega scans'
_diffrn_radiation_monochromator graphite
_diffrn_radiation_source 'fine-focus sealed tube'
_diffrn_radiation_type MoK\a
_diffrn_radiation_wavelength 0.71073
_diffrn_reflns_av_R_equivalents 0.0311
_diffrn_reflns_av_sigmaI/netI 0.0342
_diffrn_reflns_limit_h_max 13
_diffrn_reflns_limit_h_min -12
_diffrn_reflns_limit_k_max 28
_diffrn_reflns_limit_k_min -23
_diffrn_reflns_limit_l_max 27
_diffrn_reflns_limit_l_min -27
_diffrn_reflns_number 41779
_diffrn_reflns_theta_full 34.04
_diffrn_reflns_theta_max 34.04
_diffrn_reflns_theta_min 1.63
_exptl_absorpt_coefficient_mu 0.245
_exptl_absorpt_correction_T_max 0.7467
_exptl_absorpt_correction_T_min 0.6744
_exptl_absorpt_correction_type multi-scan
_exptl_crystal_colour colourless
_exptl_crystal_density_diffrn 1.616
_exptl_crystal_density_method 'not measured'
_exptl_crystal_description Block
_exptl_crystal_F_000 1256
_exptl_crystal_size_max 0.38
_exptl_crystal_size_mid 0.32
_exptl_crystal_size_min 0.26
_refine_diff_density_max 0.487
_refine_diff_density_min -0.267
_refine_diff_density_rms 0.058
_refine_ls_extinction_method none
_refine_ls_goodness_of_fit_ref 1.026
_refine_ls_hydrogen_treatment mixed
_refine_ls_matrix_type full
_refine_ls_number_parameters 448
_refine_ls_number_reflns 10460
_refine_ls_number_restraints 0
_refine_ls_restrained_S_all 1.026
_refine_ls_R_factor_all 0.0654
_refine_ls_R_factor_gt 0.0410
_refine_ls_shift/su_max 0.001
_refine_ls_shift/su_mean 0.000
_refine_ls_structure_factor_coef Fsqd
_refine_ls_weighting_details 'calc w=1/[\s^2^(Fo^2^)+(0.0522P)^2^+0.5531P] where P=(Fo^2^+2Fc^2^)/3'
_refine_ls_weighting_scheme calc
_refine_ls_wR_factor_gt 0.0982
_refine_ls_wR_factor_ref 0.1090
_reflns_number_gt 7587
_reflns_number_total 10460
_reflns_threshold_expression >2sigma(I)
_cod_data_source_file om2011613_si_005.cif
_cod_data_source_block Compound5
_cod_depositor_comments
;
The following automatic conversions were performed:

'_symmetry_cell_setting' value 'Monoclinic' changed to 'monoclinic'
according to /home/saulius/struct/CIF-dictionaries/cif_core.dic
dictionary named 'cif_core.dic' version 2.4.1 from 2010-06-29.

Automatic conversion script
Id: cif_fix_values 1715 2011-07-08 13:25:40Z adriana 
;
_cod_original_sg_symbol_H-M P2(1)/c
_cod_database_code 4068163

loop_
_symmetry_equiv_pos_as_xyz
'x, y, z'
'-x, y+1/2, -z+1/2'
'-x, -y, -z'
'x, -y-1/2, z-1/2'

loop_
_atom_site_label
_atom_site_type_symbol
_atom_site_fract_x
_atom_site_fract_y
_atom_site_fract_z
_atom_site_U_iso_or_equiv
_atom_site_adp_type
_atom_site_occupancy
_atom_site_symmetry_multiplicity
_atom_site_calc_flag
Cl1 Cl 0.32205(3) 0.275427(16) 0.722920(16) 0.02271(6) Uani 1 1 d
F1 F 0.34249(9) 0.29890(4) 0.89199(4) 0.02736(16) Uani 1 1 d
F2 F 0.20390(10) 0.24635(5) 1.01326(4) 0.03100(17) Uani 1 1 d
F3 F 0.20165(11) 0.09577(5) 1.04256(5) 0.0382(2) Uani 1 1 d
F4 F 0.33044(11) 0.00074(5) 0.93995(5) 0.0392(2) Uani 1 1 d
F5 F 0.45628(10) 0.05055(4) 0.81457(4) 0.02870(16) Uani 1 1 d
F6 F 0.23547(8) 0.12059(4) 0.72085(4) 0.02753(16) Uani 1 1 d
F7 F 0.04426(9) 0.07201(5) 0.60815(5) 0.0373(2) Uani 1 1 d
F8 F 0.15693(11) 0.04481(5) 0.46581(5) 0.0409(2) Uani 1 1 d
F9 F 0.47660(11) 0.06804(4) 0.44253(4) 0.03055(17) Uani 1 1 d
F10 F 0.67428(9) 0.11689(4) 0.55442(4) 0.02420(15) Uani 1 1 d
N1 N 0.61690(11) 0.28279(5) 0.80733(5) 0.01796(17) Uani 1 1 d
C1 C 0.41482(13) 0.17856(6) 0.84588(6) 0.01762(19) Uani 1 1 d
C2 C 0.34280(13) 0.22400(6) 0.90005(7) 0.0197(2) Uani 1 1 d
C3 C 0.26951(14) 0.19804(7) 0.96466(7) 0.0223(2) Uani 1 1 d
C4 C 0.26755(14) 0.12260(7) 0.97952(7) 0.0252(2) Uani 1 1 d
C5 C 0.33485(15) 0.07478(7) 0.92791(7) 0.0245(2) Uani 1 1 d
C6 C 0.40377(13) 0.10287(6) 0.86272(7) 0.0206(2) Uani 1 1 d
C11 C 0.63971(15) 0.34819(7) 0.77037(7) 0.0237(2) Uani 1 1 d
C12 C 0.74915(17) 0.40136(8) 0.79824(9) 0.0320(3) Uani 1 1 d
C13 C 0.83839(17) 0.38756(9) 0.86592(9) 0.0365(3) Uani 1 1 d
C14 C 0.81239(16) 0.32198(8) 0.90554(8) 0.0310(3) Uani 1 1 d
C15 C 0.70026(14) 0.27127(7) 0.87512(7) 0.0224(2) Uani 1 1 d
C16 C 0.58691(12) 0.16818(6) 0.70225(6) 0.01488(17) Uani 1 1 d
C17 C 0.70334(13) 0.10668(6) 0.73576(6) 0.01712(19) Uani 1 1 d
C18 C 0.81909(14) 0.12234(7) 0.79529(7) 0.0231(2) Uani 1 1 d
C19 C 0.91963(16) 0.06699(8) 0.82743(8) 0.0308(3) Uani 1 1 d
C20 C 0.90958(17) -0.00574(8) 0.80098(8) 0.0319(3) Uani 1 1 d
C21 C 0.79859(17) -0.02232(7) 0.74100(8) 0.0286(3) Uani 1 1 d
C22 C 0.69713(15) 0.03291(7) 0.70925(7) 0.0220(2) Uani 1 1 d
C23 C 0.46533(13) 0.13094(6) 0.64294(6) 0.01675(18) Uani 1 1 d
C24 C 0.30287(14) 0.11304(6) 0.65295(7) 0.0203(2) Uani 1 1 d
C25 C 0.19933(14) 0.08556(7) 0.59429(8) 0.0249(2) Uani 1 1 d
C26 C 0.25506(16) 0.07166(7) 0.52262(7) 0.0266(2) Uani 1 1 d
C27 C 0.41641(16) 0.08448(6) 0.51082(7) 0.0230(2) Uani 1 1 d
C28 C 0.51716(13) 0.11158(6) 0.56998(6) 0.0189(2) Uani 1 1 d
C29 C 0.68079(12) 0.22682(6) 0.65508(6) 0.01549(18) Uani 1 1 d
C30 C 0.59481(13) 0.27184(6) 0.60068(6) 0.01820(19) Uani 1 1 d
C31 C 0.67183(14) 0.32679(7) 0.55972(7) 0.0215(2) Uani 1 1 d
C32 C 0.83693(15) 0.33864(7) 0.57106(7) 0.0248(2) Uani 1 1 d
C33 C 0.92432(14) 0.29408(7) 0.62367(7) 0.0236(2) Uani 1 1 d
C34 C 0.84772(13) 0.23857(6) 0.66471(6) 0.0190(2) Uani 1 1 d
B1 B 0.49207(14) 0.21899(7) 0.77097(7) 0.0164(2) Uani 1 1 d
H11 H 0.5749(19) 0.3565(9) 0.7244(9) 0.027(4) Uiso 1 1 d
H12 H 0.762(2) 0.4473(10) 0.7694(10) 0.038(5) Uiso 1 1 d
H13 H 0.918(2) 0.4222(11) 0.8847(11) 0.049(5) Uiso 1 1 d
H14 H 0.865(2) 0.3088(10) 0.9529(10) 0.035(4) Uiso 1 1 d
H15 H 0.6808(18) 0.2261(8) 0.9008(9) 0.022(4) Uiso 1 1 d
H18 H 0.8349(18) 0.1709(9) 0.8137(9) 0.025(4) Uiso 1 1 d
H19 H 0.995(3) 0.0794(11) 0.8684(12) 0.055(6) Uiso 1 1 d
H20 H 0.978(2) -0.0423(11) 0.8248(11) 0.048(5) Uiso 1 1 d
H21 H 0.787(2) -0.0712(11) 0.7216(10) 0.040(5) Uiso 1 1 d
H22 H 0.615(2) 0.0173(9) 0.6685(9) 0.032(4) Uiso 1 1 d
H30 H 0.4840(18) 0.2653(8) 0.5926(8) 0.018(3) Uiso 1 1 d
H31 H 0.611(2) 0.3567(9) 0.5245(9) 0.032(4) Uiso 1 1 d
H32 H 0.8919(18) 0.3776(9) 0.5421(9) 0.025(4) Uiso 1 1 d
H33 H 1.034(2) 0.3007(9) 0.6319(9) 0.028(4) Uiso 1 1 d
H34 H 0.9119(19) 0.2086(8) 0.6982(9) 0.023(4) Uiso 1 1 d

loop_
_atom_site_aniso_label
_atom_site_aniso_U_11
_atom_site_aniso_U_22
_atom_site_aniso_U_33
_atom_site_aniso_U_23
_atom_site_aniso_U_13
_atom_site_aniso_U_12
Cl1 0.02044(12) 0.02361(13) 0.02379(13) -0.00052(10) -0.00165(9) 0.00527(9)
F1 0.0355(4) 0.0182(3) 0.0292(4) -0.0051(3) 0.0102(3) -0.0018(3)
F2 0.0333(4) 0.0347(4) 0.0262(4) -0.0070(3) 0.0121(3) 0.0004(3)
F3 0.0416(5) 0.0418(5) 0.0330(4) 0.0110(4) 0.0190(4) 0.0005(4)
F4 0.0484(5) 0.0214(4) 0.0494(5) 0.0102(4) 0.0191(4) -0.0016(3)
F5 0.0355(4) 0.0180(3) 0.0338(4) -0.0042(3) 0.0132(3) -0.0020(3)
F6 0.0223(3) 0.0345(4) 0.0260(4) -0.0056(3) 0.0041(3) -0.0097(3)
F7 0.0210(4) 0.0402(5) 0.0498(5) -0.0104(4) -0.0066(3) -0.0093(3)
F8 0.0428(5) 0.0408(5) 0.0365(5) -0.0145(4) -0.0219(4) -0.0038(4)
F9 0.0483(5) 0.0250(4) 0.0177(3) -0.0070(3) -0.0044(3) 0.0045(3)
F10 0.0257(3) 0.0264(4) 0.0208(3) -0.0045(3) 0.0042(3) -0.0011(3)
N1 0.0196(4) 0.0173(4) 0.0171(4) -0.0035(3) 0.0019(3) -0.0030(3)
C1 0.0171(4) 0.0188(5) 0.0169(5) -0.0021(4) 0.0012(3) -0.0025(4)
C2 0.0200(5) 0.0191(5) 0.0203(5) -0.0029(4) 0.0025(4) -0.0024(4)
C3 0.0191(5) 0.0281(6) 0.0198(5) -0.0044(4) 0.0035(4) -0.0010(4)
C4 0.0217(5) 0.0317(6) 0.0226(5) 0.0040(5) 0.0054(4) -0.0033(4)
C5 0.0243(5) 0.0207(5) 0.0287(6) 0.0040(4) 0.0054(4) -0.0026(4)
C6 0.0199(5) 0.0195(5) 0.0226(5) -0.0022(4) 0.0032(4) -0.0018(4)
C11 0.0299(6) 0.0183(5) 0.0235(5) -0.0041(4) 0.0054(4) -0.0045(4)
C12 0.0359(7) 0.0221(6) 0.0387(7) -0.0084(5) 0.0098(6) -0.0108(5)
C13 0.0282(6) 0.0326(7) 0.0486(9) -0.0184(6) 0.0013(6) -0.0112(5)
C14 0.0245(6) 0.0375(7) 0.0303(7) -0.0135(6) -0.0039(5) -0.0033(5)
C15 0.0207(5) 0.0282(6) 0.0182(5) -0.0052(4) 0.0000(4) -0.0028(4)
C16 0.0152(4) 0.0152(4) 0.0140(4) -0.0005(3) -0.0017(3) -0.0013(3)
C17 0.0176(4) 0.0186(5) 0.0152(4) 0.0015(4) 0.0013(3) 0.0012(4)
C18 0.0227(5) 0.0251(6) 0.0211(5) -0.0005(4) -0.0032(4) 0.0041(4)
C19 0.0270(6) 0.0395(7) 0.0250(6) 0.0050(5) -0.0057(5) 0.0087(5)
C20 0.0318(6) 0.0320(7) 0.0321(7) 0.0122(5) 0.0039(5) 0.0137(5)
C21 0.0347(6) 0.0198(6) 0.0319(6) 0.0047(5) 0.0076(5) 0.0072(5)
C22 0.0268(5) 0.0174(5) 0.0220(5) 0.0008(4) 0.0023(4) 0.0020(4)
C23 0.0190(4) 0.0147(4) 0.0163(4) -0.0013(4) -0.0024(3) -0.0014(3)
C24 0.0210(5) 0.0186(5) 0.0212(5) -0.0017(4) -0.0016(4) -0.0036(4)
C25 0.0211(5) 0.0207(5) 0.0321(6) -0.0031(5) -0.0078(4) -0.0043(4)
C26 0.0324(6) 0.0197(5) 0.0262(6) -0.0046(5) -0.0142(5) -0.0017(4)
C27 0.0353(6) 0.0154(5) 0.0176(5) -0.0027(4) -0.0045(4) 0.0021(4)
C28 0.0236(5) 0.0155(5) 0.0175(5) -0.0006(4) -0.0020(4) -0.0002(4)
C29 0.0160(4) 0.0156(5) 0.0149(4) -0.0021(4) 0.0005(3) -0.0010(3)
C30 0.0179(5) 0.0179(5) 0.0186(5) 0.0000(4) -0.0012(4) -0.0010(4)
C31 0.0242(5) 0.0195(5) 0.0205(5) 0.0030(4) -0.0009(4) -0.0015(4)
C32 0.0246(5) 0.0233(6) 0.0266(6) 0.0036(5) 0.0037(4) -0.0050(4)
C33 0.0163(5) 0.0269(6) 0.0277(6) 0.0007(4) 0.0025(4) -0.0035(4)
C34 0.0160(4) 0.0213(5) 0.0197(5) 0.0001(4) 0.0001(4) 0.0004(4)
B1 0.0164(5) 0.0158(5) 0.0170(5) -0.0019(4) -0.0007(4) -0.0015(4)

loop_
_atom_type_symbol
_atom_type_description
_atom_type_scat_dispersion_real
_atom_type_scat_dispersion_imag
_atom_type_scat_source
C C 0.0033 0.0016 'International Tables Vol C Tables 4.2.6.8 and 6.1.1.4'
H H 0.0000 0.0000 'International Tables Vol C Tables 4.2.6.8 and 6.1.1.4'
B B 0.0013 0.0007 'International Tables Vol C Tables 4.2.6.8 and 6.1.1.4'
N N 0.0061 0.0033 'International Tables Vol C Tables 4.2.6.8 and 6.1.1.4'
F F 0.0171 0.0103 'International Tables Vol C Tables 4.2.6.8 and 6.1.1.4'
Cl Cl 0.1484 0.1585 'International Tables Vol C Tables 4.2.6.8 and 6.1.1.4'

loop_
_geom_angle_atom_site_label_1
_geom_angle_atom_site_label_2
_geom_angle_atom_site_label_3
_geom_angle
C15 N1 C11 118.00(10)
C15 N1 B1 120.85(9)
C11 N1 B1 121.15(10)
C6 C1 C2 112.87(10)
C6 C1 B1 128.82(10)
C2 C1 B1 118.25(10)
F1 C2 C3 114.81(10)
F1 C2 C1 120.37(10)
C3 C2 C1 124.82(11)
F2 C3 C4 120.27(10)
F2 C3 C2 120.24(11)
C4 C3 C2 119.48(11)
F3 C4 C3 121.03(11)
F3 C4 C5 120.44(12)
C3 C4 C5 118.53(11)
F4 C5 C4 119.71(11)
F4 C5 C6 120.01(11)
C4 C5 C6 120.27(11)
F5 C6 C1 121.37(10)
F5 C6 C5 114.63(10)
C1 C6 C5 123.98(11)
N1 C11 C12 122.16(13)
N1 C11 H11 116.7(10)
C12 C11 H11 121.2(10)
C13 C12 C11 119.22(13)
C13 C12 H12 121.7(11)
C11 C12 H12 119.1(11)
C12 C13 C14 119.16(12)
C12 C13 H13 120.6(12)
C14 C13 H13 120.3(12)
C13 C14 C15 118.92(13)
C13 C14 H14 124.8(11)
C15 C14 H14 116.3(11)
N1 C15 C14 122.44(12)
N1 C15 H15 116.9(9)
C14 C15 H15 120.6(9)
C23 C16 C17 108.26(8)
C23 C16 C29 105.11(8)
C17 C16 C29 110.90(8)
C23 C16 B1 112.65(8)
C17 C16 B1 114.07(8)
C29 C16 B1 105.48(8)
C22 C17 C18 116.39(10)
C22 C17 C16 122.14(10)
C18 C17 C16 121.46(10)
C19 C18 C17 121.75(12)
C19 C18 H18 117.0(9)
C17 C18 H18 121.2(9)
C20 C19 C18 120.76(13)
C20 C19 H19 119.8(12)
C18 C19 H19 119.5(12)
C19 C20 C21 118.60(12)
C19 C20 H20 118.8(12)
C21 C20 H20 122.6(12)
C20 C21 C22 120.64(13)
C20 C21 H21 121.2(11)
C22 C21 H21 118.1(11)
C21 C22 C17 121.84(12)
C21 C22 H22 117.3(10)
C17 C22 H22 120.8(10)
C24 C23 C28 113.28(10)
C24 C23 C16 127.42(9)
C28 C23 C16 119.30(9)
F6 C24 C25 114.55(10)
F6 C24 C23 122.15(10)
C25 C24 C23 123.30(11)
F7 C25 C26 119.96(11)
F7 C25 C24 119.47(12)
C26 C25 C24 120.56(11)
F8 C26 C25 121.16(12)
F8 C26 C27 120.34(12)
C25 C26 C27 118.48(11)
F9 C27 C28 120.00(11)
F9 C27 C26 119.99(11)
C28 C27 C26 119.96(11)
F10 C28 C27 115.34(10)
F10 C28 C23 120.51(9)
C27 C28 C23 124.13(11)
C34 C29 C30 117.16(10)
C34 C29 C16 123.51(9)
C30 C29 C16 119.33(9)
C31 C30 C29 121.41(10)
C31 C30 H30 119.1(9)
C29 C30 H30 119.4(9)
C32 C31 C30 120.65(11)
C32 C31 H31 119.6(10)
C30 C31 H31 119.7(10)
C31 C32 C33 118.82(11)
C31 C32 H32 120.9(9)
C33 C32 H32 120.3(9)
C32 C33 C34 120.78(11)
C32 C33 H33 120.4(10)
C34 C33 H33 118.9(10)
C33 C34 C29 121.16(10)
C33 C34 H34 118.0(9)
C29 C34 H34 120.9(9)
N1 B1 C1 105.14(8)
N1 B1 C16 109.52(8)
C1 B1 C16 121.77(9)
N1 B1 Cl1 103.77(7)
C1 B1 Cl1 105.93(7)
C16 B1 Cl1 109.23(7)

loop_
_geom_bond_atom_site_label_1
_geom_bond_atom_site_label_2
_geom_bond_distance
Cl1 B1 1.8911(12)
F1 C2 1.3471(13)
F2 C3 1.3431(13)
F3 C4 1.3389(14)
F4 C5 1.3416(14)
F5 C6 1.3432(13)
F6 C24 1.3392(13)
F7 C25 1.3393(14)
F8 C26 1.3362(14)
F9 C27 1.3448(14)
F10 C28 1.3445(13)
N1 C15 1.3517(15)
N1 C11 1.3529(15)
N1 B1 1.6438(15)
C1 C6 1.3892(16)
C1 C2 1.4007(15)
C1 B1 1.6484(16)
C2 C3 1.3848(16)
C3 C4 1.3742(18)
C4 C5 1.3784(18)
C5 C6 1.3897(16)
C11 C12 1.3836(18)
C11 H11 0.952(16)
C12 C13 1.380(2)
C12 H12 0.972(18)
C13 C14 1.383(2)
C13 H13 0.95(2)
C14 C15 1.3831(17)
C14 H14 0.942(17)
C15 H15 0.940(15)
C16 C23 1.5539(14)
C16 C17 1.5557(15)
C16 C29 1.5628(14)
C16 B1 1.7229(15)
C17 C22 1.3980(16)
C17 C18 1.4027(16)
C18 C19 1.3919(18)
C18 H18 0.932(16)
C19 C20 1.381(2)
C19 H19 0.95(2)
C20 C21 1.387(2)
C20 H20 0.94(2)
C21 C22 1.3923(17)
C21 H21 0.941(19)
C22 H22 0.997(17)
C23 C24 1.4009(15)
C23 C28 1.4044(15)
C24 C25 1.3887(16)
C25 C26 1.3746(19)
C26 C27 1.3799(19)
C27 C28 1.3791(16)
C29 C34 1.3984(14)
C29 C30 1.4079(15)
C30 C31 1.3881(16)
C30 H30 0.927(15)
C31 C32 1.3861(17)
C31 H31 0.939(17)
C32 C33 1.3888(18)
C32 H32 0.984(16)
C33 C34 1.3943(16)
C33 H33 0.923(17)
C34 H34 0.937(15)
